data_4327717
loop_
_publ_author_name
'Deirdre I. Arnold'
'F. Albert Cotton'
'Fritz E. K\"uhn'

_publ_section_title
;
 Preparation and Characterization of
 Bis[dihalo(\m-bis(diphenylphosphino)amine)molybdenum(II)] Complexes
;
_journal_name_full 'Inorganic Chemistry'
_journal_page_first 5764
_journal_page_last 5769
_journal_paper_doi 10.1021/ic960325+
_journal_volume 35
_journal_year 1996
_chemical_compound_source synthesized
_chemical_formula_moiety '(Mo2+)2, (C24H21NP2)2, (Br1-)4, 2(C4H8O)'
_chemical_formula_structural (Mo(NH(P(C6H5)2)2)(Br)2)2
_chemical_formula_sum 'C56 H58 Br4 Mo2 N2 O2 P4'
_chemical_formula_weight 1426.34
_chemical_name_systematic
;
 Bis[dibromo(\m-bis(diphenylphosphino)amine)molybdenum(II)]
;
_space_group_IT_number 19
_symmetry_cell_setting orthorhombic
_symmetry_space_group_name_Hall 'P 2ac 2ab'
_symmetry_space_group_name_H-M 'P 21 21 21'
_atom_sites_solution_hydrogens geom
_atom_sites_solution_primary direct
_atom_sites_solution_secondary difmap
_audit_creation_method SHELXL
_cell_angle_alpha 90.00
_cell_angle_beta 90.00
_cell_angle_gamma 90.00
_cell_formula_units_Z 4
_cell_length_a 19.654(2)
_cell_length_b 19.865(2)
_cell_length_c 14.7920(10)
_cell_measurement_reflns_used none
_cell_measurement_temperature 293(2)
_cell_measurement_theta_max 70
_cell_measurement_theta_min 65
_cell_volume 5775.2(9)
_computing_data_reduction TEXSAN
_computing_molecular_graphics 'SHELXTL V5'
_computing_structure_refinement 'SHELXL-93 (Sheldrick, 1993)'
_computing_structure_solution 'SHELXS-86 (Sheldrick, 1990)'
_diffrn_ambient_temperature 293(2)
_diffrn_measurement_device ACF5R-Rigaku
_diffrn_measurement_method omega/2theta
_diffrn_radiation_monochromator graphite
_diffrn_radiation_source 'rotating copper anode'
_diffrn_radiation_type CuK\a
_diffrn_radiation_wavelength 1.54184
_diffrn_reflns_av_R_equivalents 0.0000
_diffrn_reflns_av_sigmaI/netI 0.0862
_diffrn_reflns_limit_h_max 22
_diffrn_reflns_limit_h_min 0
_diffrn_reflns_limit_k_max 22
_diffrn_reflns_limit_k_min 0
_diffrn_reflns_limit_l_max 16
_diffrn_reflns_limit_l_min 0
_diffrn_reflns_number 4757
_diffrn_reflns_theta_max 60.06
_diffrn_reflns_theta_min 3.16
_diffrn_standards_decay_% 4.9
_diffrn_standards_interval_count 250
_diffrn_standards_interval_time 'see count'
_diffrn_standards_number 3
_exptl_absorpt_coefficient_mu 8.162
_exptl_absorpt_correction_T_max 1.0000
_exptl_absorpt_correction_T_min 0.6875
_exptl_absorpt_correction_type 'psi scans'
_exptl_crystal_colour green
_exptl_crystal_density_diffrn 1.6402
_exptl_crystal_description needlelike
_exptl_crystal_F_000 2832
_exptl_crystal_size_max 0.25
_exptl_crystal_size_mid 0.15
_exptl_crystal_size_min 0.1
_refine_diff_density_max 0.774
_refine_diff_density_min -0.693
_refine_diff_density_rms 0.116
_refine_ls_abs_structure_details 'Flack H D (1983), Acta Cryst. A39, 876-881'
_refine_ls_abs_structure_Flack -0.03(3)
_refine_ls_extinction_method none
_refine_ls_goodness_of_fit_all 1.069
_refine_ls_goodness_of_fit_obs 1.086
_refine_ls_hydrogen_treatment noref
_refine_ls_matrix_type full
_refine_ls_number_parameters 583
_refine_ls_number_reflns 4755
_refine_ls_number_restraints 0
_refine_ls_restrained_S_all 1.081
_refine_ls_restrained_S_obs 1.086
_refine_ls_R_factor_all 0.1043
_refine_ls_R_factor_obs 0.0451
_refine_ls_shift/esd_max 0.000
_refine_ls_shift/esd_mean 0.000
_refine_ls_structure_factor_coef Fsqd
_refine_ls_weighting_details 'w=1/[\s^2^(Fo^2^)+(0.0233P)^2^+17.3596P] where P=(Fo^2^+2Fc^2^)/3'
_refine_ls_weighting_scheme calc
_refine_ls_wR_factor_all 0.1124
_refine_ls_wR_factor_obs 0.0932
_reflns_number_observed 3414
_reflns_number_total 4757
_reflns_observed_criterion >2sigma(I)
_cod_data_source_file ic9603252B_2.cif
_cod_data_source_block 2009(3)
_cod_depositor_comments
;
The following automatic conversions were performed:

'_refine_ls_weighting_scheme' value 'calc
w=1/[\s^2^(Fo^2^)+(0.0233P)^2^+17.3596P] where P=(Fo^2^+2Fc^2^)/3'
was changed to 'calc'. New tag '_refine_ls_weighting_details' was
created. The value of the new tag was set to
'w=1/[\s^2^(Fo^2^)+(0.0233P)^2^+17.3596P] where P=(Fo^2^+2Fc^2^)/3'.

Automatic conversion script
Id: cif_fix_values 3143 2015-03-26 13:38:13Z robertas 
;
_cod_database_code 4327717

loop_
_symmetry_equiv_pos_as_xyz
'x, y, z'
'-x+1/2, -y, z+1/2'
'x+1/2, -y+1/2, -z'
'-x, y+1/2, -z+1/2'

loop_
_atom_site_aniso_label
_atom_site_aniso_U_11
_atom_site_aniso_U_22
_atom_site_aniso_U_33
_atom_site_aniso_U_23
_atom_site_aniso_U_13
_atom_site_aniso_U_12
Mo1 0.0297(5) 0.0396(6) 0.0414(6) 0.0007(5) -0.0004(5) 0.0006(6)
Mo2 0.0317(5) 0.0402(6) 0.0424(6) -0.0006(5) -0.0017(6) -0.0010(6)
Br1 0.0368(8) 0.0638(11) 0.0699(12) 0.0111(10) 0.0093(9) 0.0112(8)
Br2 0.0369(9) 0.0688(11) 0.0680(11) 0.0068(10) -0.0099(8) -0.0115(8)
Br3 0.0395(9) 0.0584(10) 0.0812(12) 0.0121(11) -0.0122(9) -0.0115(8)
Br4 0.0427(9) 0.0722(11) 0.0595(10) 0.0000(9) 0.0076(8) 0.0101(8)
P3 0.038(2) 0.041(2) 0.047(2) 0.004(2) -0.007(2) 0.001(2)
P1 0.037(2) 0.041(2) 0.044(2) -0.002(2) 0.002(2) -0.002(2)
P2 0.037(2) 0.036(2) 0.051(2) -0.001(2) 0.000(2) -0.001(2)
P4 0.037(2) 0.050(2) 0.040(2) -0.001(2) 0.001(2) -0.002(2)
C4G 0.040(8) 0.057(10) 0.049(9) -0.002(8) -0.008(7) 0.001(8)
C1A 0.040(8) 0.049(9) 0.038(9) -0.002(8) 0.000(7) 0.009(7)
C1G 0.038(8) 0.057(10) 0.045(10) -0.001(8) -0.001(7) 0.001(7)
C4A 0.038(9) 0.064(10) 0.043(8) -0.010(8) 0.002(7) -0.008(8)
C2A 0.048(9) 0.042(8) 0.050(9) -0.010(7) 0.008(8) 0.008(8)
C3A 0.046(9) 0.048(9) 0.044(9) 0.001(8) -0.005(8) -0.012(7)
C2G 0.044(9) 0.051(9) 0.060(11) -0.009(8) -0.013(8) 0.012(7)
C3G 0.057(9) 0.056(10) 0.042(9) -0.004(8) -0.005(8) -0.005(8)
N1 0.035(6) 0.038(6) 0.050(7) 0.012(5) 0.006(6) -0.001(6)
N2 0.053(7) 0.051(7) 0.040(7) 0.000(6) -0.021(6) 0.003(6)
C1H 0.050(9) 0.062(11) 0.061(10) -0.006(9) -0.014(8) -0.006(8)
C2H 0.063(11) 0.061(10) 0.093(13) -0.011(10) -0.001(13) 0.011(10)
C2F 0.039(8) 0.063(10) 0.057(11) 0.004(9) -0.007(8) -0.003(8)
C1K 0.049(10) 0.114(16) 0.047(10) 0.002(12) -0.013(8) -0.020(11)
C4M 0.039(8) 0.075(12) 0.068(12) -0.013(10) 0.001(8) -0.009(8)
C2B 0.059(11) 0.054(10) 0.075(12) 0.008(9) -0.002(10) -0.003(9)
C1I 0.074(12) 0.057(10) 0.073(12) -0.005(10) -0.013(10) -0.021(10)
C1F 0.041(8) 0.064(11) 0.054(10) 0.007(9) 0.005(7) 0.007(8)
C3B 0.059(10) 0.066(11) 0.072(12) 0.007(10) -0.008(10) 0.028(9)
C1B 0.061(11) 0.079(13) 0.070(13) -0.010(11) 0.017(9) 0.004(10)
C2L 0.068(12) 0.096(15) 0.086(15) 0.005(14) 0.003(12) -0.044(12)
C3H 0.054(10) 0.056(10) 0.074(12) 0.008(10) 0.017(9) 0.006(9)
C2I 0.132(20) 0.061(12) 0.071(15) -0.031(11) -0.017(14) -0.013(13)
C4H 0.061(12) 0.115(19) 0.078(13) -0.021(14) -0.001(11) -0.017(12)
C1E 0.050(11) 0.084(15) 0.114(18) 0.017(14) 0.034(12) 0.018(10)
C3F 0.061(11) 0.052(10) 0.083(13) 0.003(10) 0.006(10) 0.014(9)
C1M 0.046(9) 0.097(13) 0.047(8) -0.008(10) 0.003(8) 0.003(10)
C2M 0.091(14) 0.079(13) 0.048(11) 0.000(10) 0.014(10) -0.044(11)
C3C 0.067(12) 0.048(10) 0.094(15) 0.008(11) 0.002(11) 0.016(9)
C4F 0.087(13) 0.068(12) 0.051(10) -0.014(10) 0.016(9) 0.008(10)
C3D 0.113(18) 0.044(11) 0.088(16) 0.001(11) 0.029(14) 0.016(11)
C2E 0.036(9) 0.114(17) 0.074(13) -0.019(13) -0.015(9) -0.002(10)
C4L 0.047(10) 0.081(13) 0.104(16) -0.013(13) -0.003(10) 0.006(9)
C3E 0.104(16) 0.061(12) 0.061(13) -0.010(10) 0.005(12) -0.011(11)
C2C 0.079(14) 0.077(14) 0.085(15) 0.005(12) -0.005(12) 0.029(12)
C4B 0.082(12) 0.088(14) 0.041(10) 0.000(10) 0.016(9) -0.004(11)
C4I 0.072(14) 0.150(22) 0.085(15) -0.028(16) 0.003(12) -0.056(15)
C4E 0.083(14) 0.108(17) 0.088(16) -0.015(15) 0.010(13) 0.009(14)
C1L 0.046(9) 0.084(13) 0.055(11) -0.002(11) -0.017(8) 0.000(9)
C2D 0.061(12) 0.097(15) 0.046(10) 0.002(11) -0.004(9) 0.029(11)
C4K 0.045(10) 0.144(19) 0.079(14) -0.008(14) -0.029(10) -0.018(11)
C1C 0.070(13) 0.099(15) 0.079(14) -0.026(13) 0.025(12) 0.009(11)
C1D 0.075(14) 0.103(18) 0.108(18) 0.023(15) 0.051(15) 0.025(13)
C3M 0.067(12) 0.050(10) 0.144(20) 0.022(12) 0.039(12) 0.003(9)
C3I 0.054(11) 0.070(13) 0.124(19) -0.002(13) 0.014(12) 0.006(10)
C4D 0.060(12) 0.184(28) 0.065(14) -0.036(18) 0.012(10) -0.019(16)
C4C 0.106(16) 0.143(22) 0.049(13) 0.007(15) 0.008(12) -0.046(17)
C2K 0.071(13) 0.065(12) 0.083(15) -0.011(12) -0.010(12) -0.012(10)
C3K 0.056(12) 0.108(18) 0.103(17) -0.012(15) 0.010(12) -0.025(12)
C3M 0.079(13) 0.068(13) 0.132(21) 0.031(14) 0.030(14) -0.008(11)

loop_
_atom_site_label
_atom_site_type_symbol
_atom_site_fract_x
_atom_site_fract_y
_atom_site_fract_z
_atom_site_U_iso_or_equiv
_atom_site_thermal_displace_type
_atom_site_occupancy
_atom_site_calc_flag
_atom_site_refinement_flags
Mo1 Mo 0.19907(6) 0.79797(5) 0.85816(7) 0.0369(3) Uani 1 d .
Mo2 Mo 0.19812(6) 0.71190(5) 0.77154(8) 0.0381(3) Uani 1 d .
Br1 Br 0.07723(7) 0.83347(9) 0.88640(13) 0.0568(5) Uani 1 d .
Br2 Br 0.32013(7) 0.83027(9) 0.88866(12) 0.0579(5) Uani 1 d .
Br3 Br 0.07919(8) 0.66468(8) 0.77554(13) 0.0597(5) Uani 1 d .
Br4 Br 0.31557(8) 0.69211(9) 0.70519(11) 0.0581(5) Uani 1 d .
P3 P 0.1981(2) 0.8888(2) 0.7343(2) 0.0420(8) Uani 1 d .
P1 P 0.1933(2) 0.7339(2) 1.0117(2) 0.0405(8) Uani 1 d .
P2 P 0.2243(2) 0.6228(2) 0.8937(3) 0.0413(9) Uani 1 d .
P4 P 0.1589(2) 0.7737(2) 0.6263(3) 0.0423(9) Uani 1 d .
C4G C 0.0744(7) 0.7606(8) 0.5795(10) 0.049(4) Uani 1 d .
C1A C 0.1185(7) 0.7424(7) 1.0834(10) 0.042(4) Uani 1 d .
C1G C 0.2661(7) 0.7534(8) 1.0852(11) 0.047(4) Uani 1 d .
C4A C 0.2110(7) 0.7557(8) 0.5252(10) 0.048(4) Uani 1 d .
C2A C 0.3086(8) 0.5891(7) 0.9263(9) 0.047(4) Uani 1 d .
C3A C 0.1495(7) 0.9593(7) 0.7692(11) 0.046(4) Uani 1 d .
C2G C 0.1771(7) 0.5462(8) 0.8684(11) 0.051(4) Uani 1 d .
C3G C 0.2757(8) 0.9261(8) 0.6889(10) 0.052(4) Uani 1 d .
N1 N 0.1946(6) 0.6500(5) 0.9929(7) 0.041(3) Uani 1 d .
H1 H 0.1803(6) 0.6221(5) 1.0333(7) 0.041(29) Uiso 1 calc R
N2 N 0.1595(6) 0.8575(6) 0.6431(8) 0.048(3) Uani 1 d .
H2 H 0.1401(6) 0.8840(6) 0.6050(8) 0.041(29) Uiso 1 calc R
C1H C 0.2774(7) 0.8195(8) 1.1095(11) 0.058(4) Uani 1 d .
H1H H 0.2452(7) 0.8524(8) 1.0960(11) 0.081(9) Uiso 1 calc R
C2H C 0.1953(9) 0.5133(8) 0.7873(13) 0.072(5) Uani 1 d .
H2H H 0.2321(9) 0.5280(8) 0.7531(13) 0.081(9) Uiso 1 calc R
C2F C 0.3668(7) 0.6307(9) 0.9170(11) 0.053(4) Uani 1 d .
H2F H 0.3647(7) 0.6709(9) 0.8848(11) 0.081(9) Uiso 1 calc R
C1K C 0.3845(8) 0.7905(11) 1.1728(11) 0.070(5) Uani 1 d .
H1K H 0.4245(8) 0.8027(11) 1.2022(11) 0.081(9) Uiso 1 calc R
C4M C 0.0191(7) 0.7837(8) 0.6281(11) 0.060(5) Uani 1 d .
H4M H 0.0261(7) 0.8043(8) 0.6837(11) 0.081(9) Uiso 1 calc R
C2B C 0.3155(9) 0.5300(8) 0.9714(11) 0.063(5) Uani 1 d .
H2B H 0.2778(9) 0.5020(8) 0.9765(11) 0.081(9) Uiso 1 calc R
C1I C 0.3361(9) 0.8365(9) 1.1536(12) 0.068(5) Uani 1 d .
H1I H 0.3429(9) 0.8811(9) 1.1708(12) 0.081(9) Uiso 1 calc R
C1F C 0.0573(7) 0.7144(8) 1.0494(11) 0.053(4) Uani 1 d .
H1F H 0.0565(7) 0.6935(8) 0.9932(11) 0.081(9) Uiso 1 calc R
C3B C 0.0852(8) 0.9764(8) 0.7316(12) 0.066(5) Uani 1 d .
H3B H 0.0673(8) 0.9519(8) 0.6836(12) 0.081(9) Uiso 1 calc R
C1B C 0.1162(9) 0.7740(9) 1.1662(12) 0.070(5) Uani 1 d .
H1B H 0.1554(9) 0.7939(9) 1.1891(12) 0.081(9) Uiso 1 calc R
C2L C 0.0875(9) 0.4672(10) 0.8851(15) 0.083(6) Uani 1 d .
H2L H 0.0535(9) 0.4490(10) 0.9215(15) 0.081(9) Uiso 1 calc R
C3H C 0.3313(8) 0.8862(8) 0.6697(11) 0.061(5) Uani 1 d .
H3H H 0.3297(8) 0.8402(8) 0.6811(11) 0.081(9) Uiso 1 calc R
C2I C 0.1563(12) 0.4575(9) 0.7598(14) 0.088(7) Uani 1 d .
H2I H 0.1687(12) 0.4338(9) 0.7082(14) 0.081(9) Uiso 1 calc R
C4H C 0.0618(9) 0.7325(11) 0.4962(15) 0.085(6) Uani 1 d .
H4H H 0.0982(9) 0.7165(11) 0.4622(15) 0.081(9) Uiso 1 calc R
C1E C -0.0005(8) 0.7184(10) 1.1008(16) 0.083(6) Uani 1 d .
H1E H -0.0404(8) 0.6987(10) 1.0795(16) 0.081(9) Uiso 1 calc R
C3F C 0.1703(9) 0.9966(8) 0.8428(12) 0.065(5) Uani 1 d .
H3F H 0.2104(9) 0.9843(8) 0.8719(12) 0.081(9) Uiso 1 calc R
C1M C 0.3136(7) 0.7045(10) 1.1055(10) 0.064(4) Uani 1 d .
H1M H 0.3060(7) 0.6595(10) 1.0914(10) 0.081(9) Uiso 1 calc R
C2M C 0.1223(9) 0.5246(9) 0.9147(11) 0.073(6) Uani 1 d .
H2M H 0.1078(9) 0.5476(9) 0.9659(11) 0.081(9) Uiso 1 calc R
C3C C 0.0497(9) 1.0306(8) 0.7678(14) 0.070(5) Uani 1 d .
H3C H 0.0083(9) 1.0425(8) 0.7418(14) 0.081(9) Uiso 1 calc R
C4F C 0.2249(8) 0.6896(9) 0.5055(11) 0.069(5) Uani 1 d .
H4F H 0.2135(8) 0.6557(9) 0.5461(11) 0.081(9) Uiso 1 calc R
C3D C 0.0725(12) 1.0670(9) 0.8393(14) 0.082(6) Uani 1 d .
H3D H 0.0469(12) 1.1019(9) 0.8637(14) 0.081(9) Uiso 1 calc R
C2E C 0.4274(8) 0.6095(11) 0.9578(12) 0.075(6) Uani 1 d .
H2E H 0.4656(8) 0.6370(11) 0.9548(12) 0.081(9) Uiso 1 calc R
C4L C -0.0471(8) 0.7767(9) 0.5951(15) 0.077(6) Uani 1 d .
H4L H -0.0840(8) 0.7908(9) 0.6295(15) 0.081(9) Uiso 1 calc R
C3E C 0.1356(11) 1.0501(9) 0.8746(13) 0.075(5) Uani 1 d .
H3E H 0.1542(11) 1.0759(9) 0.9208(13) 0.081(9) Uiso 1 calc R
C2C C 0.3737(10) 0.5104(10) 1.0086(14) 0.080(6) Uani 1 d .
H2C H 0.3747(10) 0.4697(10) 1.0396(14) 0.081(9) Uiso 1 calc R
C4B C 0.2293(8) 0.8053(10) 0.4665(11) 0.070(5) Uani 1 d .
H4B H 0.2205(8) 0.8501(10) 0.4802(11) 0.081(9) Uiso 1 calc R
C4I C -0.0034(10) 0.7274(12) 0.4613(15) 0.102(8) Uani 1 d .
H4I H -0.0101(10) 0.7095(12) 0.4039(15) 0.081(9) Uiso 1 calc R
C4E C 0.2560(10) 0.6743(12) 0.4246(15) 0.093(7) Uani 1 d .
H4E H 0.2648(10) 0.6295(12) 0.4101(15) 0.081(9) Uiso 1 calc R
C1L C 0.3726(8) 0.7249(10) 1.1474(11) 0.062(5) Uani 1 d .
H1L H 0.4059(8) 0.6928(10) 1.1592(11) 0.081(9) Uiso 1 calc R
C2D C 0.4318(9) 0.5471(10) 1.0034(11) 0.068(5) Uani 1 d .
H2D H 0.4724(9) 0.5320(10) 1.0285(11) 0.081(9) Uiso 1 calc R
C4K C -0.0571(9) 0.7484(13) 0.5103(15) 0.089(7) Uani 1 d .
H4K H -0.1010(9) 0.7439(13) 0.4873(15) 0.081(9) Uiso 1 calc R
C1C C 0.0569(9) 0.7767(10) 1.2156(14) 0.083(6) Uani 1 d .
H1C H 0.0566(9) 0.7966(10) 1.2725(14) 0.081(9) Uiso 1 calc R
C1D C -0.0010(11) 0.7499(11) 1.1807(16) 0.095(8) Uani 1 d .
H1D H -0.0415(11) 0.7534(11) 1.2129(16) 0.081(9) Uiso 1 calc R
C3M C 0.2818(9) 0.9954(9) 0.6674(15) 0.087(7) Uani 1 d .
H3M H 0.2452(9) 1.0241(9) 0.6774(15) 0.081(9) Uiso 1 calc R
C3I C 0.3883(9) 0.9142(10) 0.6343(15) 0.082(6) Uani 1 d .
H3I H 0.4248(9) 0.8858(10) 0.6217(15) 0.081(9) Uiso 1 calc R
C4D C 0.2742(10) 0.7236(16) 0.3657(15) 0.103(9) Uani 1 d .
H4D H 0.2955(10) 0.7130(16) 0.3114(15) 0.081(9) Uiso 1 calc R
C4C C 0.2606(11) 0.7885(14) 0.3876(14) 0.100(8) Uani 1 d .
H4C H 0.2729(11) 0.8225(14) 0.3476(14) 0.081(9) Uiso 1 calc R
C2K C 0.1016(10) 0.4381(9) 0.8069(15) 0.073(5) Uani 1 d .
H2K H 0.0735(10) 0.4043(9) 0.7846(15) 0.081(9) Uiso 1 calc R
C3K C 0.3957(10) 0.9802(12) 0.6161(15) 0.089(6) Uani 1 d .
H3K H 0.4362(10) 0.9976(12) 0.5936(15) 0.081(9) Uiso 1 calc R
C3M C 0.3404(10) 1.0206(10) 0.6326(16) 0.093(7) Uani 1 d .
H3M H 0.3432(10) 1.0663(10) 0.6195(16) 0.081(9) Uiso 1 calc R
O1 O 0.8304(8) 0.0623(8) 0.3440(11) 0.110(5) Uiso 1 d .
C100 C 0.8384(15) 0.1040(14) 0.2661(21) 0.139(10) Uiso 1 d .
C101 C 0.9120(18) 0.0227(18) 0.2476(24) 0.166(13) Uiso 1 d .
C102 C 0.8972(19) 0.0906(19) 0.2207(27) 0.187(14) Uiso 1 d .
C103 C 0.8760(17) 0.0002(17) 0.3377(23) 0.165(13) Uiso 1 d .
O2 O 0.3950(10) 0.0600(11) -0.0012(14) 0.157(7) Uiso 1 d .
C105 C 0.3755(15) -0.0062(16) -0.0233(21) 0.136(10) Uiso 1 d .
C106 C 0.4167(23) -0.0145(22) -0.1095(32) 0.221(18) Uiso 1 d .
C107 C 0.4157(21) 0.0565(22) -0.1464(28) 0.203(16) Uiso 1 d .
C108 C 0.4397(17) 0.0931(17) -0.0718(25) 0.167(13) Uiso 1 d .

loop_
_atom_type_symbol
_atom_type_description
_atom_type_scat_dispersion_real
_atom_type_scat_dispersion_imag
_atom_type_scat_source
C C 0.0181 0.0091 'International Tables Vol C Tables 4.2.6.8 and 6.1.1.4'
H H 0.0000 0.0000 'International Tables Vol C Tables 4.2.6.8 and 6.1.1.4'
Mo Mo -0.0483 2.7339 'International Tables Vol C Tables 4.2.6.8 and 6.1.1.4'
Br Br -0.6763 1.2805 'International Tables Vol C Tables 4.2.6.8 and 6.1.1.4'
P P 0.2955 0.4335 'International Tables Vol C Tables 4.2.6.8 and 6.1.1.4'
N N 0.0311 0.0180 'International Tables Vol C Tables 4.2.6.8 and 6.1.1.4'
O O 0.0492 0.0322 'International Tables Vol C Tables 4.2.6.8 and 6.1.1.4'

loop_
_geom_angle_atom_site_label_1
_geom_angle_atom_site_label_2
_geom_angle_atom_site_label_3
_geom_angle
_geom_angle_publ_flag
Mo2 Mo1 Br2 108.74(7) y
Mo2 Mo1 Br1 108.28(7) y
Br2 Mo1 Br1 142.89(7) y
Mo2 Mo1 P3 97.70(10) y
Br2 Mo1 P3 87.44(11) y
Br1 Mo1 P3 85.15(10) y
Mo2 Mo1 P1 97.56(9) y
Br2 Mo1 P1 90.54(10) y
Br1 Mo1 P1 87.19(10) y
P3 Mo1 P1 164.44(12) y
Mo1 Mo2 Br3 106.98(7) y
Mo1 Mo2 Br4 110.35(7) y
Br3 Mo2 Br4 142.65(7) y
Mo1 Mo2 P2 97.31(10) y
Br3 Mo2 P2 85.03(9) y
Br4 Mo2 P2 89.03(10) y
Mo1 Mo2 P4 96.93(10) y
Br3 Mo2 P4 85.41(10) y
Br4 Mo2 P4 91.33(9) y
P2 Mo2 P4 164.67(13) y
N2 P3 C3A 106.5(7) ?
N2 P3 C3G 103.5(7) ?
C3A P3 C3G 103.7(7) ?
N2 P3 Mo1 108.6(4) ?
C3A P3 Mo1 110.5(5) ?
C3G P3 Mo1 122.8(5) ?
N1 P1 C1A 101.5(6) ?
N1 P1 C1G 107.0(7) ?
C1A P1 C1G 105.3(6) ?
N1 P1 Mo1 109.8(4) ?
C1A P1 Mo1 119.8(5) ?
C1G P1 Mo1 112.3(5) ?
N1 P2 C2G 105.8(7) ?
N1 P2 C2A 101.7(6) ?
C2G P2 C2A 102.0(6) ?
N1 P2 Mo2 108.9(4) ?
C2G P2 Mo2 109.1(5) ?
C2A P2 Mo2 127.5(5) ?
N2 P4 C4G 101.8(7) ?
N2 P4 C4A 107.9(7) ?
C4G P4 C4A 99.8(7) ?
N2 P4 Mo2 110.1(4) ?
C4G P4 Mo2 121.3(5) ?
C4A P4 Mo2 114.5(5) ?
C4H C4G C4M 117.3(15) ?
C4H C4G P4 124.3(13) ?
C4M C4G P4 118.3(12) ?
C1B C1A C1F 117.9(15) ?
C1B C1A P1 125.9(13) ?
C1F C1A P1 116.3(11) ?
C1H C1G C1M 120.3(15) ?
C1H C1G P1 118.7(12) ?
C1M C1G P1 120.5(12) ?
C4B C4A C4F 120.3(15) ?
C4B C4A P4 121.5(13) ?
C4F C4A P4 117.9(12) ?
C2B C2A C2F 118.1(15) ?
C2B C2A P2 122.0(13) ?
C2F C2A P2 119.1(11) ?
C3F C3A C3B 116.3(15) ?
C3F C3A P3 119.7(12) ?
C3B C3A P3 123.6(12) ?
C2M C2G C2H 119.2(16) ?
C2M C2G P2 124.7(13) ?
C2H C2G P2 115.6(13) ?
C3H C3G C3M 116.3(15) ?
C3H C3G P3 120.3(12) ?
C3M C3G P3 123.3(12) ?
P2 N1 P1 117.9(6) y
P3 N2 P4 119.4(7) y
C1I C1H C1G 119.7(15) ?
C2I C2H C2G 118.1(18) ?
C2E C2F C2A 118.0(16) ?
C1I C1K C1L 117.6(15) ?
C4G C4M C4L 121.3(16) ?
C2C C2B C2A 123.0(18) ?
C1K C1I C1H 121.9(17) ?
C1E C1F C1A 119.0(17) ?
C3C C3B C3A 118.7(17) ?
C1C C1B C1A 121.1(18) ?
C2K C2L C2M 121.7(18) ?
C3I C3H C3G 119.9(16) ?
C2K C2I C2H 121.0(19) ?
C4G C4H C4I 122.0(19) ?
C1D C1E C1F 121.6(20) ?
C3E C3F C3A 123.3(18) ?
C1L C1M C1G 117.4(17) ?
C2G C2M C2L 119.5(18) ?
C3D C3C C3B 123.1(18) ?
C4A C4F C4E 118.9(19) ?
C3C C3D C3E 117.4(18) ?
C2F C2E C2D 121.4(17) ?
C4K C4L C4M 119.2(17) ?
C3F C3E C3D 120.8(19) ?
C2B C2C C2D 122.9(19) ?
C4C C4B C4A 119.3(20) ?
C4K C4I C4H 120.2(20) ?
C4D C4E C4F 121.0(22) ?
C1M C1L C1K 123.1(16) ?
C2C C2D C2E 116.6(16) ?
C4I C4K C4L 120.0(18) ?
C1D C1C C1B 119.5(19) ?
C1E C1D C1C 120.8(19) ?
C3M C3M C3G 121.0(17) ?
C3K C3I C3H 124.4(18) ?
C4C C4D C4E 118.7(21) ?
C4D C4C C4B 121.8(22) ?
C2L C2K C2I 119.9(18) ?
C3I C3K C3M 116.7(18) ?
C3M C3M C3K 121.5(18) ?
C100 O1 C103 110.8(21) ?
C102 C100 O1 112.2(29) ?
C102 C101 C103 114.2(33) ?
C100 C102 C101 102.6(33) ?
O1 C103 C101 95.0(25) ?
C105 O2 C108 113.7(24) ?
O2 C105 C106 98.7(28) ?
C107 C106 C105 101.2(34) ?
C108 C107 C106 101.2(35) ?
C107 C108 O2 97.1(28) ?

loop_
_geom_bond_atom_site_label_1
_geom_bond_atom_site_label_2
_geom_bond_distance
_geom_bond_publ_flag
Mo1 Mo2 2.137(2) y
Mo1 Br2 2.505(2) y
Mo1 Br1 2.531(2) y
Mo1 P3 2.571(4) y
Mo1 P1 2.605(4) y
Mo2 Br3 2.519(2) y
Mo2 Br4 2.539(2) y
Mo2 P2 2.582(4) y
Mo2 P4 2.592(4) y
P3 N2 1.668(11) y
P3 C3A 1.77(2) ?
P3 C3G 1.82(2) ?
P1 N1 1.691(10) y
P1 C1A 1.821(14) ?
P1 C1G 1.84(2) ?
P2 N1 1.669(11) ?
P2 C2G 1.82(2) ?
P2 C2A 1.85(2) ?
P4 N2 1.684(12) ?
P4 C4G 1.817(15) ?
P4 C4A 1.847(14) ?
C4G C4H 1.38(2) ?
C4G C4M 1.38(2) ?
C1A C1B 1.38(2) ?
C1A C1F 1.42(2) ?
C1G C1H 1.38(2) ?
C1G C1M 1.38(2) ?
C4A C4B 1.36(2) ?
C4A C4F 1.37(2) ?
C2A C2B 1.36(2) ?
C2A C2F 1.42(2) ?
C3A C3F 1.38(2) ?
C3A C3B 1.42(2) ?
C2G C2M 1.35(2) ?
C2G C2H 1.41(2) ?
C3G C3H 1.38(2) ?
C3G C3M 1.42(2) ?
C1H C1I 1.37(2) ?
C2H C2I 1.41(2) ?
C2F C2E 1.40(2) ?
C1K C1I 1.35(2) ?
C1K C1L 1.38(2) ?
C4M C4L 1.40(2) ?
C2B C2C 1.33(2) ?
C1F C1E 1.37(2) ?
C3B C3C 1.39(2) ?
C1B C1C 1.38(2) ?
C2L C2K 1.32(3) ?
C2L C2M 1.40(2) ?
C3H C3I 1.36(2) ?
C2I C2K 1.34(3) ?
C4H C4I 1.39(2) ?
C1E C1D 1.34(3) ?
C3F C3E 1.35(2) ?
C1M C1L 1.38(2) ?
C3C C3D 1.36(2) ?
C4F C4E 1.38(2) ?
C3D C3E 1.39(3) ?
C2E C2D 1.41(2) ?
C4L C4K 1.39(3) ?
C2C C2D 1.36(3) ?
C4B C4C 1.36(3) ?
C4I C4K 1.35(3) ?
C4E C4D 1.36(3) ?
C1C C1D 1.36(3) ?
C3M C3M 1.36(2) ?
C3I C3K 1.35(2) ?
C4D C4C 1.36(3) ?
C3K C3M 1.37(3) ?
O1 C100 1.43(3) ?
O1 C103 1.53(3) ?
C100 C102 1.36(4) ?
C101 C102 1.44(4) ?
C101 C103 1.57(4) ?
O2 C105 1.41(3) ?
O2 C108 1.51(3) ?
C105 C106 1.52(5) ?
C106 C107 1.51(5) ?
C107 C108 1.40(4) ?

loop_
_geom_torsion_atom_site_label_1
_geom_torsion_atom_site_label_2
_geom_torsion_atom_site_label_3
_geom_torsion_atom_site_label_4
_geom_torsion
Br1 Mo1 Mo2 Br3 -16.77(9)
Br2 Mo1 Mo2 Br4 -12.78(9)
P2 Mo1 Mo2 P3 -168.81(13)
P1 Mo1 Mo2 P4 160.06(13)
